data_2018055
loop_
_publ_author_name
'Frampton, Christopher S.'
'MacNicol, David D.'
'Wilson, Derek R.'

_publ_section_title
;
 (<i>R</i>)-4-(4-Aminophenyl)-2,2,4-trimethylchroman and
 (<i>S</i>)-4-(4-aminophenyl)-2,2,4-trimethylthiachroman
;
_journal_coeditor_code BM3104
_journal_issue 5
_journal_name_full 'Acta Crystallographica Section C'
_journal_page_first o188
_journal_page_last o191
_journal_paper_doi 10.1107/S0108270111012157
_journal_volume 67
_journal_year 2011
_chemical_formula_iupac 'C18 H21 N O'
_chemical_formula_moiety 'C18 H21 N O'
_chemical_formula_sum 'C18 H21 N O'
_chemical_formula_weight 267.36
_chemical_name_common
;
Dianin's amine
;
_chemical_name_systematic
;
<i>(R)</i>-4-(4-Aminophenyl)-2,2,4-trimethylchroman
;
_space_group_IT_number 19
_space_group_name_Hall 'P 2ac 2ab'
_space_group_name_H-M_alt 'P 21 21 21'
_symmetry_cell_setting orthorhombic
_symmetry_space_group_name_Hall 'P 2ac 2ab'
_symmetry_space_group_name_H-M 'P 21 21 21'
_atom_sites_solution_hydrogens geom
_atom_sites_solution_primary direct
_atom_sites_solution_secondary difmap
_audit_creation_method SHELXL97
_cell_angle_alpha 90.00
_cell_angle_beta 90.00
_cell_angle_gamma 90.00
_cell_formula_units_Z 4
_cell_length_a 10.23394(11)
_cell_length_b 10.25106(10)
_cell_length_c 13.47563(13)
_cell_measurement_reflns_used 19066
_cell_measurement_temperature 100.0(10)
_cell_measurement_theta_max 76.1074
_cell_measurement_theta_min 3.2769
_cell_volume 1413.71(2)
_computing_cell_refinement 'CrysAlisPro (Agilent Technologies, 2010)'
_computing_data_collection 'CrysAlisPro (Agilent Technologies, 2010)'
_computing_data_reduction 'CrysAlisPro (Agilent Technologies, 2010)'
_computing_molecular_graphics
;
SHELXTL (Sheldrick, 2008) and Mercury (Version 2.4; Macrae <i>et
al.</i>, 2008)
;
_computing_publication_material
;
SHELXTL (Sheldrick, 2008) and Mercury (Version 2.4; Macrae <i>et
al.</i>, 2008)
;
_computing_structure_refinement 'SHELXTL (Sheldrick, 2008)'
_computing_structure_solution 'SHELXTL (Sheldrick, 2008)'
_diffrn_ambient_temperature 100.0(10)
_diffrn_detector_area_resol_mean 10.5598
_diffrn_measured_fraction_theta_full 0.995
_diffrn_measured_fraction_theta_max 0.995
_diffrn_measurement_device_type 'Agilent SuperNova Dual (Cu at zero) with Atlas detector'
_diffrn_measurement_method \w
_diffrn_radiation_monochromator mirror
_diffrn_radiation_source 'SuperNova (Cu) X-ray Source'
_diffrn_radiation_type 'Cu K\a'
_diffrn_radiation_wavelength 1.54178
_diffrn_reflns_av_R_equivalents 0.0239
_diffrn_reflns_av_sigmaI/netI 0.0092
_diffrn_reflns_limit_h_max 12
_diffrn_reflns_limit_h_min -12
_diffrn_reflns_limit_k_max 12
_diffrn_reflns_limit_k_min -12
_diffrn_reflns_limit_l_max 16
_diffrn_reflns_limit_l_min -16
_diffrn_reflns_number 25124
_diffrn_reflns_theta_full 74.47
_diffrn_reflns_theta_max 74.47
_diffrn_reflns_theta_min 8.99
_diffrn_standards_number 0
_exptl_absorpt_coefficient_mu 0.597
_exptl_absorpt_correction_T_max 1.00000
_exptl_absorpt_correction_T_min 0.69678
_exptl_absorpt_correction_type multi-scan
_exptl_absorpt_process_details '(CrysAlisPro; Agilent Technologies, 2010)'
_exptl_crystal_colour colourless
_exptl_crystal_density_diffrn 1.256
_exptl_crystal_density_method 'not measured'
_exptl_crystal_description block
_exptl_crystal_F_000 576
_exptl_crystal_size_max 0.50
_exptl_crystal_size_mid 0.45
_exptl_crystal_size_min 0.20
_refine_diff_density_max 0.207
_refine_diff_density_min -0.140
_refine_ls_abs_structure_details
;
Flack (1983), with 1221 Friedel pairs;
Hooft <i>et al.</i> (2008)
;
_refine_ls_abs_structure_Flack -0.07(18)
_refine_ls_extinction_coef 0.0082(7)
_refine_ls_extinction_expression Fc^*^=kFc[1+0.001xFc^2^\l^3^/sin(2\q)]^-1/4^
_refine_ls_extinction_method 'SHELXL97 (Sheldrick, 2008)'
_refine_ls_goodness_of_fit_ref 1.003
_refine_ls_hydrogen_treatment mixed
_refine_ls_matrix_type full
_refine_ls_number_parameters 193
_refine_ls_number_reflns 2876
_refine_ls_number_restraints 0
_refine_ls_restrained_S_all 1.003
_refine_ls_R_factor_all 0.0265
_refine_ls_R_factor_gt 0.0264
_refine_ls_shift/su_max 0.000
_refine_ls_shift/su_mean 0.000
_refine_ls_structure_factor_coef Fsqd
_refine_ls_weighting_details 'calc w = 1/[\s^2^(Fo^2^)+(0.0475P)^2^+0.2350P] where P=(Fo^2^+2Fc^2^)/3'
_refine_ls_weighting_scheme calc
_refine_ls_wR_factor_gt 0.0713
_refine_ls_wR_factor_ref 0.0715
_reflns_number_gt 2864
_reflns_number_total 2876
_reflns_threshold_expression I>2\s(I)
_cod_data_source_file bm3104.cif
_cod_data_source_block III
_cod_depositor_comments
;
The following automatic conversions were performed:

data name '_iucr_refine_instruction_details' was replaced with
'_iucr_refine_instructions_details' as specified in the replacement
file 'data/replacement-values/replacement_tags.lst'.

Automatic conversion script
Id: cif_correct_tags 9268 2022-04-12 08:56:07Z antanas 
;
_cod_database_code 2018055
_cod_database_fobs_code 2018055

loop_
_symmetry_equiv_pos_as_xyz
'x, y, z'
'-x+1/2, -y, z+1/2'
'-x, y+1/2, -z+1/2'
'x+1/2, -y+1/2, -z'

loop_
_atom_site_type_symbol
_atom_site_label
_atom_site_fract_x
_atom_site_fract_y
_atom_site_fract_z
_atom_site_U_iso_or_equiv
_atom_site_adp_type
_atom_site_calc_flag
_atom_site_refinement_flags
_atom_site_occupancy
_atom_site_disorder_assembly
_atom_site_disorder_group
O O1 0.88215(7) 0.94223(7) 0.65565(5) 0.01961(17) Uani d . 1 . .
N N1 0.13938(10) 0.86523(11) 0.52978(9) 0.0337(2) Uani d . 1 . .
H H1A 0.0613(18) 0.8628(18) 0.5687(13) 0.046(5) Uiso d . 1 . .
H H1B 0.1449(17) 0.8104(17) 0.4768(13) 0.045(4) Uiso d . 1 . .
C C2 0.83851(9) 0.89108(10) 0.75111(7) 0.0175(2) Uani d . 1 . .
C C3 0.68941(9) 0.88319(10) 0.74965(7) 0.0171(2) Uani d . 1 . .
H H3A 0.6596 0.8502 0.8149 0.021 Uiso calc R 1 . .
H H3B 0.6632 0.8184 0.6990 0.021 Uiso calc R 1 . .
C C4 0.61698(10) 1.01271(9) 0.72775(7) 0.0162(2) Uani d . 1 . .
C C5 0.69978(9) 1.09576(9) 0.65762(7) 0.0158(2) Uani d . 1 . .
C C6 0.65302(10) 1.21559(10) 0.62335(8) 0.0190(2) Uani d . 1 . .
H H6A 0.5697 1.2449 0.6450 0.023 Uiso calc R 1 . .
C C7 0.72424(11) 1.29314(10) 0.55870(8) 0.0211(2) Uani d . 1 . .
H H7A 0.6904 1.3747 0.5372 0.025 Uiso calc R 1 . .
C C8 0.84560(10) 1.25052(10) 0.52562(7) 0.0208(2) Uani d . 1 . .
H H8A 0.8946 1.3022 0.4805 0.025 Uiso calc R 1 . .
C C9 0.89490(10) 1.13243(10) 0.55870(7) 0.0189(2) Uani d . 1 . .
H H9A 0.9776 1.1029 0.5358 0.023 Uiso calc R 1 . .
C C10 0.82369(10) 1.05686(9) 0.62538(7) 0.0164(2) Uani d . 1 . .
C C11 0.48717(9) 0.97822(9) 0.67655(7) 0.0159(2) Uani d . 1 . .
C C12 0.36565(10) 0.98970(10) 0.72178(8) 0.0200(2) Uani d . 1 . .
H H12A 0.3605 1.0251 0.7868 0.024 Uiso calc R 1 . .
C C13 0.25137(10) 0.95068(10) 0.67439(9) 0.0233(2) Uani d . 1 . .
H H13A 0.1700 0.9596 0.7077 0.028 Uiso calc R 1 . .
C C14 0.25438(10) 0.89886(10) 0.57923(8) 0.0218(2) Uani d . 1 . .
C C15 0.37561(10) 0.88785(10) 0.53240(7) 0.0207(2) Uani d . 1 . .
H H15A 0.3804 0.8533 0.4671 0.025 Uiso calc R 1 . .
C C16 0.48875(10) 0.92670(9) 0.58016(7) 0.0182(2) Uani d . 1 . .
H H16A 0.5700 0.9182 0.5466 0.022 Uiso calc R 1 . .
C C17 0.59236(10) 1.08932(10) 0.82441(7) 0.0205(2) Uani d . 1 . .
H H17A 0.6762 1.1129 0.8546 0.031 Uiso calc R 1 . .
H H17B 0.5424 1.0350 0.8707 0.031 Uiso calc R 1 . .
H H17C 0.5429 1.1687 0.8094 0.031 Uiso calc R 1 . .
C C18 0.89498(10) 0.97503(10) 0.83433(8) 0.0218(2) Uani d . 1 . .
H H18A 0.9902 0.9648 0.8360 0.033 Uiso calc R 1 . .
H H18B 0.8579 0.9474 0.8980 0.033 Uiso calc R 1 . .
H H18C 0.8731 1.0668 0.8224 0.033 Uiso calc R 1 . .
C C19 0.89637(10) 0.75535(10) 0.75672(8) 0.0222(2) Uani d . 1 . .
H H19A 0.9917 0.7607 0.7508 0.033 Uiso calc R 1 . .
H H19B 0.8614 0.7020 0.7025 0.033 Uiso calc R 1 . .
H H19C 0.8735 0.7155 0.8205 0.033 Uiso calc R 1 . .

loop_
_atom_site_aniso_label
_atom_site_aniso_U_11
_atom_site_aniso_U_22
_atom_site_aniso_U_33
_atom_site_aniso_U_12
_atom_site_aniso_U_13
_atom_site_aniso_U_23
O1 0.0197(3) 0.0202(4) 0.0189(3) 0.0046(3) 0.0024(3) 0.0034(3)
N1 0.0214(5) 0.0369(6) 0.0428(6) -0.0024(4) -0.0080(4) -0.0102(5)
C2 0.0184(4) 0.0183(5) 0.0158(4) -0.0006(4) -0.0013(4) 0.0023(4)
C3 0.0185(5) 0.0151(4) 0.0178(4) -0.0014(4) -0.0008(4) 0.0014(4)
C4 0.0171(4) 0.0153(4) 0.0160(4) -0.0005(4) 0.0008(3) -0.0002(4)
C5 0.0176(4) 0.0145(4) 0.0152(4) -0.0021(4) -0.0013(4) -0.0009(3)
C6 0.0180(5) 0.0172(5) 0.0217(5) -0.0001(4) -0.0009(4) 0.0003(4)
C7 0.0240(5) 0.0165(4) 0.0228(5) -0.0021(4) -0.0034(4) 0.0034(4)
C8 0.0239(5) 0.0201(5) 0.0182(5) -0.0071(4) -0.0010(4) 0.0025(4)
C9 0.0174(4) 0.0224(5) 0.0169(4) -0.0021(4) 0.0003(4) -0.0021(4)
C10 0.0182(5) 0.0158(5) 0.0152(4) -0.0001(4) -0.0024(4) -0.0005(3)
C11 0.0171(5) 0.0127(4) 0.0180(5) -0.0004(4) 0.0002(4) 0.0026(3)
C12 0.0198(5) 0.0180(5) 0.0222(5) -0.0001(4) 0.0030(4) -0.0021(4)
C13 0.0168(5) 0.0212(5) 0.0321(6) -0.0002(4) 0.0038(4) -0.0012(4)
C14 0.0202(5) 0.0163(4) 0.0291(5) 0.0001(4) -0.0052(4) 0.0032(4)
C15 0.0245(5) 0.0183(4) 0.0191(4) 0.0004(4) -0.0028(4) 0.0023(4)
C16 0.0193(5) 0.0171(4) 0.0181(5) 0.0000(4) 0.0012(4) 0.0027(4)
C17 0.0223(5) 0.0216(5) 0.0175(4) -0.0001(4) 0.0010(4) -0.0030(4)
C18 0.0213(5) 0.0224(5) 0.0216(5) -0.0019(4) -0.0037(4) -0.0009(4)
C19 0.0235(5) 0.0201(5) 0.0230(5) 0.0027(4) -0.0039(4) 0.0025(4)

loop_
_atom_type_symbol
_atom_type_description
_atom_type_scat_dispersion_real
_atom_type_scat_dispersion_imag
_atom_type_scat_source
C C 0.0181 0.0091 'International Tables Vol C Tables 4.2.6.8 and 6.1.1.4'
H H 0.0000 0.0000 'International Tables Vol C Tables 4.2.6.8 and 6.1.1.4'
N N 0.0311 0.0180 'International Tables Vol C Tables 4.2.6.8 and 6.1.1.4'
O O 0.0492 0.0322 'International Tables Vol C Tables 4.2.6.8 and 6.1.1.4'

loop_
_geom_angle_atom_site_label_1
_geom_angle_atom_site_label_2
_geom_angle_atom_site_label_3
_geom_angle_site_symmetry_1
_geom_angle_site_symmetry_3
_geom_angle
_geom_angle_publ_flag
C10 O1 C2 . . 115.71(8) ?
C14 N1 H1A . . 116.7(10) ?
C14 N1 H1B . . 118.3(11) ?
H1A N1 H1B . . 117.8(15) ?
O1 C2 C19 . . 104.74(8) ?
O1 C2 C18 . . 109.21(8) ?
C19 C2 C18 . . 109.47(8) ?
O1 C2 C3 . . 108.25(8) ?
C19 C2 C3 . . 110.03(8) ?
C18 C2 C3 . . 114.66(8) ?
C2 C3 C4 . . 115.78(8) ?
C2 C3 H3A . . 108.3 ?
C4 C3 H3A . . 108.3 ?
C2 C3 H3B . . 108.3 ?
C4 C3 H3B . . 108.3 ?
H3A C3 H3B . . 107.4 ?
C5 C4 C11 . . 109.24(7) ?
C5 C4 C17 . . 109.22(8) ?
C11 C4 C17 . . 110.79(8) ?
C5 C4 C3 . . 109.27(8) ?
C11 C4 C3 . . 107.56(8) ?
C17 C4 C3 . . 110.73(8) ?
C6 C5 C10 . . 117.30(9) ?
C6 C5 C4 . . 120.29(9) ?
C10 C5 C4 . . 122.41(9) ?
C7 C6 C5 . . 122.14(10) ?
C7 C6 H6A . . 118.9 ?
C5 C6 H6A . . 118.9 ?
C6 C7 C8 . . 119.41(10) ?
C6 C7 H7A . . 120.3 ?
C8 C7 H7A . . 120.3 ?
C9 C8 C7 . . 119.80(10) ?
C9 C8 H8A . . 120.1 ?
C7 C8 H8A . . 120.1 ?
C8 C9 C10 . . 120.21(10) ?
C8 C9 H9A . . 119.9 ?
C10 C9 H9A . . 119.9 ?
O1 C10 C9 . . 115.94(9) ?
O1 C10 C5 . . 122.95(9) ?
C9 C10 C5 . . 121.10(9) ?
C12 C11 C16 . . 116.64(9) ?
C12 C11 C4 . . 123.82(8) ?
C16 C11 C4 . . 119.48(8) ?
C11 C12 C13 . . 121.77(9) ?
C11 C12 H12A . . 119.1 ?
C13 C12 H12A . . 119.1 ?
C14 C13 C12 . . 121.02(10) ?
C14 C13 H13A . . 119.5 ?
C12 C13 H13A . . 119.5 ?
C13 C14 N1 . . 121.12(10) ?
C13 C14 C15 . . 117.91(9) ?
N1 C14 C15 . . 120.89(10) ?
C16 C15 C14 . . 120.67(9) ?
C16 C15 H15A . . 119.7 ?
C14 C15 H15A . . 119.7 ?
C15 C16 C11 . . 121.99(9) ?
C15 C16 H16A . . 119.0 ?
C11 C16 H16A . . 119.0 ?
C4 C17 H17A . . 109.5 ?
C4 C17 H17B . . 109.5 ?
H17A C17 H17B . . 109.5 ?
C4 C17 H17C . . 109.5 ?
H17A C17 H17C . . 109.5 ?
H17B C17 H17C . . 109.5 ?
C2 C18 H18A . . 109.5 ?
C2 C18 H18B . . 109.5 ?
H18A C18 H18B . . 109.5 ?
C2 C18 H18C . . 109.5 ?
H18A C18 H18C . . 109.5 ?
H18B C18 H18C . . 109.5 ?
C2 C19 H19A . . 109.5 ?
C2 C19 H19B . . 109.5 ?
H19A C19 H19B . . 109.5 ?
C2 C19 H19C . . 109.5 ?
H19A C19 H19C . . 109.5 ?
H19B C19 H19C . . 109.5 ?

loop_
_geom_bond_atom_site_label_1
_geom_bond_atom_site_label_2
_geom_bond_site_symmetry_2
_geom_bond_distance
_geom_bond_publ_flag
O1 C10 . 1.3803(12) ?
O1 C2 . 1.4592(11) ?
N1 C14 . 1.3957(14) ?
N1 H1A . 0.956(19) ?
N1 H1B . 0.911(18) ?
C2 C19 . 1.5140(14) ?
C2 C18 . 1.5272(14) ?
C2 C3 . 1.5281(13) ?
C3 C4 . 1.5490(13) ?
C3 H3A . 0.9900 ?
C3 H3B . 0.9900 ?
C4 C5 . 1.5283(13) ?
C4 C11 . 1.5382(13) ?
C4 C17 . 1.5417(13) ?
C5 C6 . 1.3969(14) ?
C5 C10 . 1.3985(14) ?
C6 C7 . 1.3864(15) ?
C6 H6A . 0.9500 ?
C7 C8 . 1.3900(15) ?
C7 H7A . 0.9500 ?
C8 C9 . 1.3851(15) ?
C8 H8A . 0.9500 ?
C9 C10 . 1.3924(14) ?
C9 H9A . 0.9500 ?
C11 C12 . 1.3899(14) ?
C11 C16 . 1.4024(13) ?
C12 C13 . 1.3913(15) ?
C12 H12A . 0.9500 ?
C13 C14 . 1.3883(16) ?
C13 H13A . 0.9500 ?
C14 C15 . 1.3966(15) ?
C15 C16 . 1.3833(15) ?
C15 H15A . 0.9500 ?
C16 H16A . 0.9500 ?
C17 H17A . 0.9800 ?
C17 H17B . 0.9800 ?
C17 H17C . 0.9800 ?
C18 H18A . 0.9800 ?
C18 H18B . 0.9800 ?
C18 H18C . 0.9800 ?
C19 H19A . 0.9800 ?
C19 H19B . 0.9800 ?
C19 H19C . 0.9800 ?

loop_
_geom_hbond_atom_site_label_D
_geom_hbond_atom_site_label_H
_geom_hbond_atom_site_label_A
_geom_hbond_site_symmetry_A
_geom_hbond_distance_DH
_geom_hbond_distance_HA
_geom_hbond_distance_DA
_geom_hbond_angle_DHA
_geom_hbond_publ_flag
N1 H1A O1 1_455 0.956(19) 2.323(19) 3.2295(14) 157.9(15) y

loop_
_geom_torsion_atom_site_label_1
_geom_torsion_atom_site_label_2
_geom_torsion_atom_site_label_3
_geom_torsion_atom_site_label_4
_geom_torsion_site_symmetry_1
_geom_torsion_site_symmetry_2
_geom_torsion_site_symmetry_3
_geom_torsion_site_symmetry_4
_geom_torsion
_geom_torsion_publ_flag
C10 O1 C2 C19 . . . . 169.32(8) ?
C10 O1 C2 C18 . . . . -73.51(10) ?
C10 O1 C2 C3 . . . . 51.95(11) ?
O1 C2 C3 C4 . . . . -57.00(10) ?
C19 C2 C3 C4 . . . . -170.92(8) ?
C18 C2 C3 C4 . . . . 65.18(11) ?
C2 C3 C4 C5 . . . . 32.29(11) ?
C2 C3 C4 C11 . . . . 150.77(8) ?
C2 C3 C4 C17 . . . . -88.05(10) ?
C11 C4 C5 C6 . . . . 59.95(11) ?
C17 C4 C5 C6 . . . . -61.37(12) ?
C3 C4 C5 C6 . . . . 177.37(8) ?
C11 C4 C5 C10 . . . . -120.26(10) ?
C17 C4 C5 C10 . . . . 118.42(10) ?
C3 C4 C5 C10 . . . . -2.84(12) ?
C10 C5 C6 C7 . . . . 1.03(15) ?
C4 C5 C6 C7 . . . . -179.17(9) ?
C5 C6 C7 C8 . . . . 0.72(16) ?
C6 C7 C8 C9 . . . . -1.03(15) ?
C7 C8 C9 C10 . . . . -0.42(15) ?
C2 O1 C10 C9 . . . . 155.85(8) ?
C2 O1 C10 C5 . . . . -25.06(13) ?
C8 C9 C10 O1 . . . . -178.64(8) ?
C8 C9 C10 C5 . . . . 2.24(14) ?
C6 C5 C10 O1 . . . . 178.45(9) ?
C4 C5 C10 O1 . . . . -1.35(14) ?
C6 C5 C10 C9 . . . . -2.50(13) ?
C4 C5 C10 C9 . . . . 177.70(9) ?
C5 C4 C11 C12 . . . . -133.17(9) ?
C17 C4 C11 C12 . . . . -12.80(13) ?
C3 C4 C11 C12 . . . . 108.34(10) ?
C5 C4 C11 C16 . . . . 49.71(11) ?
C17 C4 C11 C16 . . . . 170.07(8) ?
C3 C4 C11 C16 . . . . -68.79(10) ?
C16 C11 C12 C13 . . . . 0.73(14) ?
C4 C11 C12 C13 . . . . -176.47(9) ?
C11 C12 C13 C14 . . . . -0.25(16) ?
C12 C13 C14 N1 . . . . -177.03(10) ?
C12 C13 C14 C15 . . . . -0.36(16) ?
C13 C14 C15 C16 . . . . 0.46(15) ?
N1 C14 C15 C16 . . . . 177.14(10) ?
C14 C15 C16 C11 . . . . 0.03(15) ?
C12 C11 C16 C15 . . . . -0.62(14) ?
C4 C11 C16 C15 . . . . 176.71(9) ?

loop_
_cod_related_entry_id
_cod_related_entry_database
_cod_related_entry_code
1 ChemSpider 30654299
